data_1517410
loop_
_publ_author_name
'Long, Jing'
'Zhang, Shan-Feng'
'Wang, Pan-Pan'
'Zhang, Xue-Mei'
'Yang, Zhong-Jin'
'Zhang, Quan'
'Chen, Yue'

_publ_section_title
;
 Total syntheses of parthenolide and its analogues with macrocyclic
 stereocontrol.
;
_journal_issue 16
_journal_name_full 'Journal of medicinal chemistry'
_journal_page_first 7098
_journal_page_last 7112
_journal_paper_doi 10.1021/jm5009456
_journal_volume 57
_journal_year 2014
_chemical_formula_moiety 'C15 H20 O3'
_chemical_formula_sum 'C15 H20 O3'
_chemical_formula_weight 248.31
_chemical_name_systematic
; 
 ? 
;
_space_group_crystal_system orthorhombic
_space_group_IT_number 19
_space_group_name_Hall 'P 2ac 2ab'
_space_group_name_H-M_alt 'P 21 21 21'
_symmetry_space_group_name_Hall 'P 2ac 2ab'
_symmetry_space_group_name_H-M 'P 21 21 21'
_atom_sites_solution_hydrogens geom
_atom_sites_solution_primary direct
_atom_sites_solution_secondary difmap
_audit_creation_method SHELXL-2013
_cell_angle_alpha 90
_cell_angle_beta 90
_cell_angle_gamma 90
_cell_formula_units_Z 4
_cell_length_a 6.1945(19)
_cell_length_b 10.289(2)
_cell_length_c 21.907(5)
_cell_measurement_reflns_used 1475
_cell_measurement_temperature 293(2)
_cell_measurement_theta_max 72.00
_cell_measurement_theta_min 27.50
_cell_volume 1396.2(6)
_computing_cell_refinement 'CrystalClear-SM Expert 2.0 r5'
_computing_data_collection 'CrystalClear-SM Expert 2.0 r5 (Rigaku, 2010)'
_computing_data_reduction 'CrystalClear-SM Expert 2.0 r5'
_computing_molecular_graphics 'CrystalStructure 4.0'
_computing_publication_material 'CrystalStructure 4.0 (Rigaku, 2009)'
_computing_structure_refinement 'SHELXL-2013 (Sheldrick, 2013)'
_computing_structure_solution 'SHELXS97 (Sheldrick, 1997)'
_diffrn_ambient_temperature 293(2)
_diffrn_detector_area_resol_mean 11.11
_diffrn_measured_fraction_theta_full 0.993
_diffrn_measured_fraction_theta_max 0.985
_diffrn_measurement_device_type 'Rigaku Saturn944 CCD'
_diffrn_measurement_method \w
_diffrn_radiation_type CuK\a
_diffrn_radiation_wavelength 1.54187
_diffrn_reflns_av_R_equivalents 0.0824
_diffrn_reflns_av_unetI/netI 0.0373
_diffrn_reflns_Laue_measured_fraction_full 0.993
_diffrn_reflns_Laue_measured_fraction_max 0.985
_diffrn_reflns_limit_h_max 6
_diffrn_reflns_limit_h_min -7
_diffrn_reflns_limit_k_max 12
_diffrn_reflns_limit_k_min -12
_diffrn_reflns_limit_l_max 27
_diffrn_reflns_limit_l_min -27
_diffrn_reflns_number 22114
_diffrn_reflns_point_group_measured_fraction_full 0.993
_diffrn_reflns_point_group_measured_fraction_max 0.981
_diffrn_reflns_theta_full 67.687
_diffrn_reflns_theta_max 72.385
_diffrn_reflns_theta_min 4.036
_exptl_absorpt_coefficient_mu 0.651
_exptl_absorpt_correction_T_max 0.949
_exptl_absorpt_correction_T_min 0.737
_exptl_absorpt_correction_type multi-scan
_exptl_absorpt_process_details 'Jacobson, R. (1998) Private communication'
_exptl_crystal_colour colorless
_exptl_crystal_density_diffrn 1.181
_exptl_crystal_density_method 'not measured'
_exptl_crystal_description prism
_exptl_crystal_F_000 536
_exptl_crystal_size_max 0.120
_exptl_crystal_size_mid 0.100
_exptl_crystal_size_min 0.080
_refine_diff_density_max 0.216
_refine_diff_density_min -0.348
_refine_diff_density_rms 0.084
_refine_ls_abs_structure_details
; 
 Flack x determined using 787 quotients [(I+)-(I-)]/[(I+)+(I-)] 
 (Parsons and Flack (2004), Acta Cryst. A60, s61). 
;
_refine_ls_abs_structure_Flack -0.10(11)
_refine_ls_extinction_coef 0.103(6)
_refine_ls_extinction_expression Fc^*^=kFc[1+0.001xFc^2^\l^3^/sin(2\q)]^-1/4^
_refine_ls_extinction_method SHELXL
_refine_ls_goodness_of_fit_ref 1.007
_refine_ls_hydrogen_treatment constr
_refine_ls_matrix_type full
_refine_ls_number_parameters 166
_refine_ls_number_reflns 2705
_refine_ls_number_restraints 0
_refine_ls_restrained_S_all 1.007
_refine_ls_R_factor_all 0.0658
_refine_ls_R_factor_gt 0.0618
_refine_ls_shift/su_max 0.000
_refine_ls_shift/su_mean 0.000
_refine_ls_structure_factor_coef Fsqd
_refine_ls_weighting_details
; 
 w=1/[\s^2^(Fo^2^)+(0.0881P)^2^] 
 where P=(Fo^2^+2Fc^2^)/3 
;
_refine_ls_weighting_scheme calc
_refine_ls_wR_factor_gt 0.1276
_refine_ls_wR_factor_ref 0.1322
_reflns_Friedel_coverage 0.696
_reflns_Friedel_fraction_full 0.991
_reflns_Friedel_fraction_max 0.976
_reflns_number_gt 2270
_reflns_number_total 2705
_reflns_threshold_expression 'I > 2\s(I)'
_cod_data_source_file jm5009456_si_002.cif
_cod_data_source_block shelxl
_cod_depositor_comments 'Adding full bibliography for 1517409--1517410.cif.'
_cod_database_code 1517410
_shelx_space_group_comment
; 
The symmetry employed for this shelxl refinement is uniquely defined 
by the following loop, which should always be used as a source of 
symmetry information in preference to the above space-group names. 
They are only intended as comments. 
;
_shelx_estimated_absorpt_t_min 0.926
_shelx_estimated_absorpt_t_max 0.950
_shelxl_version_number 2013-2

loop_
_space_group_symop_operation_xyz
'x, y, z'
'x+1/2, -y+1/2, -z'
'-x, y+1/2, -z+1/2'
'-x+1/2, -y, z+1/2'

loop_
_atom_site_label
_atom_site_type_symbol
_atom_site_fract_x
_atom_site_fract_y
_atom_site_fract_z
_atom_site_U_iso_or_equiv
_atom_site_adp_type
_atom_site_occupancy
_atom_site_site_symmetry_order
_atom_site_calc_flag
_atom_site_refinement_flags_posn
_atom_site_refinement_flags_adp
O1 O 0.5008(3) 0.3330(2) 0.08436(9) 0.0816(6) Uani 1 1 d . .
O2 O 0.6104(3) 0.43978(19) 0.20997(7) 0.0711(5) Uani 1 1 d . .
O3 O 0.7596(4) 0.4933(3) 0.29962(10) 0.0943(7) Uani 1 1 d . .
C1 C 0.2710(5) 0.3554(3) 0.07630(11) 0.0707(7) Uani 1 1 d . .
C2 C 0.3979(4) 0.4344(2) 0.11947(10) 0.0635(6) Uani 1 1 d . .
H2 H 0.4292 0.5230 0.1057 0.076 Uiso 1 1 calc R U
C3 C 0.3908(4) 0.4176(2) 0.18705(10) 0.0612(6) Uani 1 1 d . .
H3 H 0.3510 0.3273 0.1959 0.073 Uiso 1 1 calc R U
C4 C 0.2462(4) 0.5076(2) 0.22604(10) 0.0627(6) Uani 1 1 d . .
H4 H 0.1029 0.4689 0.2313 0.075 Uiso 1 1 calc R U
C5 C 0.2252(5) 0.6517(3) 0.20770(13) 0.0768(7) Uani 1 1 d . .
H5A H 0.3531 0.6757 0.1848 0.092 Uiso 1 1 calc R U
H5B H 0.2245 0.7035 0.2447 0.092 Uiso 1 1 calc R U
C6 C 0.0256(5) 0.6894(3) 0.16957(14) 0.0861(9) Uani 1 1 d . .
H6A H -0.0996 0.6453 0.1862 0.103 Uiso 1 1 calc R U
H6B H 0.0016 0.7822 0.1737 0.103 Uiso 1 1 calc R U
C7 C 0.0430(5) 0.6570(3) 0.10260(14) 0.0819(8) Uani 1 1 d . .
C8 C -0.0476(5) 0.5491(3) 0.08097(14) 0.0794(8) Uani 1 1 d . .
H8 H -0.1455 0.5079 0.1067 0.095 Uiso 1 1 calc R U
C9 C -0.0104(6) 0.4856(3) 0.01983(14) 0.0913(9) Uani 1 1 d . .
H9A H -0.0192 0.5510 -0.0120 0.110 Uiso 1 1 calc R U
H9B H -0.1232 0.4221 0.0125 0.110 Uiso 1 1 calc R U
C10 C 0.2105(5) 0.4182(3) 0.01653(12) 0.0842(8) Uani 1 1 d . .
H10A H 0.2070 0.3524 -0.0152 0.101 Uiso 1 1 calc R U
H10B H 0.3197 0.4816 0.0056 0.101 Uiso 1 1 calc R U
C11 C 0.1288(6) 0.2452(3) 0.09695(13) 0.0859(8) Uani 1 1 d . .
H11A H 0.1214 0.1806 0.0654 0.103 Uiso 1 1 calc R U
H11B H -0.0136 0.2776 0.1053 0.103 Uiso 1 1 calc R U
H11C H 0.1878 0.2072 0.1333 0.103 Uiso 1 1 calc R U
C12 C 0.3710(5) 0.5014(3) 0.28519(10) 0.0680(6) Uani 1 1 d . .
C13 C 0.5990(5) 0.4791(3) 0.26912(12) 0.0717(7) Uani 1 1 d . .
C14 C 0.3047(6) 0.5143(4) 0.34228(13) 0.0949(10) Uani 1 1 d . .
H14A H 0.4036 0.5093 0.3741 0.114 Uiso 1 1 calc R U
H14B H 0.1593 0.5282 0.3505 0.114 Uiso 1 1 calc R U
C15 C 0.1784(7) 0.7479(4) 0.06534(19) 0.1194(14) Uani 1 1 d . .
H15A H 0.1779 0.7202 0.0235 0.143 Uiso 1 1 calc R U
H15B H 0.3237 0.7475 0.0806 0.143 Uiso 1 1 calc R U
H15C H 0.1203 0.8342 0.0681 0.143 Uiso 1 1 calc R U

loop_
_atom_site_aniso_label
_atom_site_aniso_U_11
_atom_site_aniso_U_22
_atom_site_aniso_U_33
_atom_site_aniso_U_23
_atom_site_aniso_U_13
_atom_site_aniso_U_12
O1 0.0654(13) 0.0994(12) 0.0800(11) -0.0171(9) 0.0046(9) 0.0146(10)
O2 0.0515(11) 0.0912(11) 0.0707(9) -0.0076(7) -0.0027(8) 0.0051(9)
O3 0.0650(15) 0.1268(18) 0.0911(12) -0.0147(11) -0.0163(10) -0.0044(12)
C1 0.0638(17) 0.0806(15) 0.0678(13) -0.0110(11) -0.0006(12) 0.0044(13)
C2 0.0538(14) 0.0704(13) 0.0662(12) -0.0027(9) 0.0019(11) 0.0035(12)
C3 0.0525(14) 0.0638(12) 0.0672(12) -0.0016(9) -0.0011(11) 0.0002(11)
C4 0.0523(14) 0.0685(13) 0.0674(12) -0.0025(9) 0.0023(10) -0.0020(11)
C5 0.0759(19) 0.0681(14) 0.0863(16) -0.0065(11) 0.0017(13) 0.0048(13)
C6 0.083(2) 0.0733(15) 0.102(2) -0.0005(13) -0.0006(15) 0.0168(14)
C7 0.074(2) 0.0752(15) 0.0962(19) 0.0091(13) -0.0040(15) 0.0093(14)
C8 0.0622(18) 0.0878(17) 0.0882(17) 0.0079(13) -0.0059(13) 0.0067(13)
C9 0.089(2) 0.106(2) 0.0787(16) 0.0052(15) -0.0189(15) 0.0047(18)
C10 0.085(2) 0.105(2) 0.0631(13) -0.0043(13) -0.0016(13) 0.0011(17)
C11 0.087(2) 0.0783(15) 0.0919(18) -0.0050(13) -0.0112(16) -0.0096(15)
C12 0.0607(16) 0.0750(14) 0.0682(12) -0.0092(10) 0.0009(10) -0.0003(12)
C13 0.0608(17) 0.0824(15) 0.0720(13) -0.0041(11) -0.0041(12) -0.0015(13)
C14 0.083(2) 0.128(3) 0.0742(15) -0.0153(16) 0.0004(14) 0.0034(19)
C15 0.137(4) 0.107(2) 0.114(3) 0.038(2) 0.002(2) -0.014(2)

loop_
_atom_type_symbol
_atom_type_description
_atom_type_scat_dispersion_real
_atom_type_scat_dispersion_imag
_atom_type_scat_source
C C 0.0181 0.0091 'International Tables Vol C Tables 4.2.6.8 and 6.1.1.4'
H H 0.0000 0.0000 'International Tables Vol C Tables 4.2.6.8 and 6.1.1.4'
O O 0.0492 0.0322 'International Tables Vol C Tables 4.2.6.8 and 6.1.1.4'

loop_
_geom_angle_atom_site_label_1
_geom_angle_atom_site_label_2
_geom_angle_atom_site_label_3
_geom_angle
C2 O1 C1 61.16(17)
C13 O2 C3 108.93(19)
O1 C1 C2 59.16(16)
O1 C1 C11 114.7(3)
C2 C1 C11 122.3(2)
O1 C1 C10 114.7(2)
C2 C1 C10 117.0(3)
C11 C1 C10 116.0(3)
O1 C2 C1 59.68(17)
O1 C2 C3 117.2(2)
C1 C2 C3 123.9(2)
O1 C2 H2 114.9
C1 C2 H2 114.9
C3 C2 H2 114.9
O2 C3 C2 107.1(2)
O2 C3 C4 104.74(18)
C2 C3 C4 119.7(2)
O2 C3 H3 108.3
C2 C3 H3 108.3
C4 C3 H3 108.3
C12 C4 C5 107.9(2)
C12 C4 C3 98.8(2)
C5 C4 C3 118.8(2)
C12 C4 H4 110.2
C5 C4 H4 110.2
C3 C4 H4 110.2
C4 C5 C6 116.8(2)
C4 C5 H5A 108.1
C6 C5 H5A 108.1
C4 C5 H5B 108.1
C6 C5 H5B 108.1
H5A C5 H5B 107.3
C7 C6 C5 114.5(3)
C7 C6 H6A 108.6
C5 C6 H6A 108.6
C7 C6 H6B 108.6
C5 C6 H6B 108.6
H6A C6 H6B 107.6
C8 C7 C15 124.2(3)
C8 C7 C6 120.0(3)
C15 C7 C6 115.6(3)
C7 C8 C9 127.8(3)
C7 C8 H8 116.1
C9 C8 H8 116.1
C8 C9 C10 111.9(2)
C8 C9 H9A 109.2
C10 C9 H9A 109.2
C8 C9 H9B 109.2
C10 C9 H9B 109.2
H9A C9 H9B 107.9
C1 C10 C9 112.0(2)
C1 C10 H10A 109.2
C9 C10 H10A 109.2
C1 C10 H10B 109.2
C9 C10 H10B 109.2
H10A C10 H10B 107.9
C1 C11 H11A 109.5
C1 C11 H11B 109.5
H11A C11 H11B 109.5
C1 C11 H11C 109.5
H11A C11 H11C 109.5
H11B C11 H11C 109.5
C14 C12 C13 122.6(3)
C14 C12 C4 130.4(3)
C13 C12 C4 107.0(2)
O3 C13 O2 121.4(3)
O3 C13 C12 129.7(2)
O2 C13 C12 108.9(2)
C12 C14 H14A 120.0
C12 C14 H14B 120.0
H14A C14 H14B 120.0
C7 C15 H15A 109.5
C7 C15 H15B 109.5
H15A C15 H15B 109.5
C7 C15 H15C 109.5
H15A C15 H15C 109.5
H15B C15 H15C 109.5

loop_
_geom_bond_atom_site_label_1
_geom_bond_atom_site_label_2
_geom_bond_distance
O1 C2 1.445(3)
O1 C1 1.453(4)
O2 C13 1.359(3)
O2 C3 1.468(3)
O3 C13 1.207(3)
C1 C2 1.474(4)
C1 C11 1.506(4)
C1 C10 1.507(4)
C2 C3 1.491(3)
C2 H2 0.9800
C3 C4 1.546(3)
C3 H3 0.9800
C4 C12 1.510(4)
C4 C5 1.541(4)
C4 H4 0.9800
C5 C6 1.542(4)
C5 H5A 0.9700
C5 H5B 0.9700
C6 C7 1.509(4)
C6 H6A 0.9700
C6 H6B 0.9700
C7 C8 1.331(4)
C7 C15 1.498(5)
C8 C9 1.508(4)
C8 H8 0.9300
C9 C10 1.536(5)
C9 H9A 0.9700
C9 H9B 0.9700
C10 H10A 0.9700
C10 H10B 0.9700
C11 H11A 0.9600
C11 H11B 0.9600
C11 H11C 0.9600
C12 C14 1.323(4)
C12 C13 1.474(4)
C14 H14A 0.9300
C14 H14B 0.9300
C15 H15A 0.9600
C15 H15B 0.9600
C15 H15C 0.9600

loop_
_geom_torsion_atom_site_label_1
_geom_torsion_atom_site_label_2
_geom_torsion_atom_site_label_3
_geom_torsion_atom_site_label_4
_geom_torsion
C2 O1 C1 C11 -114.3(2)
C2 O1 C1 C10 107.9(3)
C1 O1 C2 C3 115.1(3)
C11 C1 C2 O1 101.4(3)
C10 C1 C2 O1 -104.0(3)
O1 C1 C2 C3 -104.2(3)
C11 C1 C2 C3 -2.8(4)
C10 C1 C2 C3 151.8(3)
C13 O2 C3 C2 154.8(2)
C13 O2 C3 C4 26.6(3)
O1 C2 C3 O2 73.0(3)
C1 C2 C3 O2 143.2(2)
O1 C2 C3 C4 -168.2(2)
C1 C2 C3 C4 -98.0(3)
O2 C3 C4 C12 -33.2(2)
C2 C3 C4 C12 -153.2(2)
O2 C3 C4 C5 82.9(3)
C2 C3 C4 C5 -37.1(3)
C12 C4 C5 C6 -151.6(2)
C3 C4 C5 C6 97.3(3)
C4 C5 C6 C7 -79.2(3)
C5 C6 C7 C8 98.3(4)
C5 C6 C7 C15 -77.6(3)
C15 C7 C8 C9 9.5(5)
C6 C7 C8 C9 -166.1(3)
C7 C8 C9 C10 73.3(4)
O1 C1 C10 C9 -158.3(2)
C2 C1 C10 C9 -91.8(3)
C11 C1 C10 C9 64.5(3)
C8 C9 C10 C1 36.9(4)
C5 C4 C12 C14 84.0(4)
C3 C4 C12 C14 -151.8(3)
C5 C4 C12 C13 -94.9(3)
C3 C4 C12 C13 29.2(3)
C3 O2 C13 O3 173.8(3)
C3 O2 C13 C12 -7.5(3)
C14 C12 C13 O3 -15.7(5)
C4 C12 C13 O3 163.3(3)
C14 C12 C13 O2 165.7(3)
C4 C12 C13 O2 -15.2(3)
